data_1562857
loop_
_publ_author_name
'Race, James'
'Burnage, Arron'
'Boyd, Timothy M.'
'Heyam, Alex'
'Martinez-Martinez, Antonio J.'
'Macgregor, Stuart Alan'
'Weller, Andrew S.'

_publ_section_title
;
 Ortho-aryl substituted DPEphos ligands: Rhodium Complexes Featuring C--H
 Anagostic Interactions and B--H Agostic Bonds.
;
_journal_name_full 'Chemical Science'
_journal_paper_doi 10.1039/D1SC01430G
_journal_year 2021
_chemical_formula_moiety 'C51 H60 B N O P2 Rh, C32 H12 B F24'
_chemical_formula_sum 'C83 H72 B2 F24 N O P2 Rh'
_chemical_formula_weight 1741.88
_space_group_crystal_system triclinic
_space_group_IT_number 2
_space_group_name_Hall '-P 1'
_space_group_name_H-M_alt 'P -1'
_atom_sites_solution_hydrogens mixed
_audit_creation_date 2020-09-24
_audit_creation_method
;
Olex2 1.3
(compiled 2020.07.31 svn.rc2a77460 for OlexSys, GUI svn.r6145)
;
_audit_update_record
;
2021-02-21 deposited with the CCDC.	2021-05-25 downloaded from the CCDC.
;
_cell_angle_alpha 114.334(3)
_cell_angle_beta 98.207(3)
_cell_angle_gamma 103.273(3)
_cell_formula_units_Z 2
_cell_length_a 14.2087(6)
_cell_length_b 17.3935(5)
_cell_length_c 18.5698(6)
_cell_measurement_reflns_used 9660
_cell_measurement_temperature 150.01(10)
_cell_measurement_theta_max 75.5660
_cell_measurement_theta_min 2.7010
_cell_volume 3921.4(3)
_computing_cell_refinement 'CrysAlisPro 1.171.39.34b (Rigaku OD, 2017)'
_computing_data_collection 'CrysAlisPro 1.171.39.34b (Rigaku OD, 2017)'
_computing_data_reduction 'CrysAlisPro 1.171.39.34b (Rigaku OD, 2017)'
_computing_molecular_graphics 'Olex2 1.3 (Dolomanov et al., 2009)'
_computing_publication_material 'Olex2 1.3 (Dolomanov et al., 2009)'
_computing_structure_refinement 'SHELXL 2018/3 (Sheldrick, 2015)'
_computing_structure_solution 'SHELXT 2018/2 (Sheldrick, 2018)'
_diffrn_ambient_temperature 150
_diffrn_detector_area_resol_mean 10.5035
_diffrn_detector_type Atlas
_diffrn_measured_fraction_theta_full 0.999
_diffrn_measured_fraction_theta_max 0.983
_diffrn_measurement_details
;
List of Runs (angles in degrees, time in seconds):

  # Type    Start    End  Width  t~exp~   \w     \q     \k     \f   Frames
#--------------------------------------------------------------------------
  1  \w    -39.00  11.00   1.00    1.00    --    0.00  57.00 -60.00   50
  2  \w     17.00  90.00   1.00    1.00    --    0.00  57.00 -60.00   73
  3  \w    -94.00 -62.00   1.00    1.00    --    0.00-178.00-150.00   32
  4  \w    -77.00 -37.00   1.00    1.00    --    0.00 178.00  30.00   40
  5  \w   -143.00-103.00   1.00   11.00    --  -60.50 -94.00 -60.00   40
  6  \w   -147.00-121.00   1.00   11.00    --  -60.50 -94.00 120.00   26
  7  \w   -145.00  38.00   1.00   11.00    --  -60.50 -15.00-180.00  183
  8  \w    102.00 152.00   1.00   11.00    --   60.50 125.00 120.00   50
  9  \w     26.00 117.00   1.00   11.00    --   60.50-125.00-150.00   91
 10  \w    107.00 151.00   1.00   11.00    --   60.50 125.00 -30.00   44
 11  \w     94.00 152.00   1.00   11.00    --   60.50 125.00-120.00   58
 12  \w     95.00 122.00   1.00   11.00    --   60.50 125.00 -90.00   27
 13  \w    112.00 144.00   1.00   11.00    --   60.50 125.00  60.00   32
 14  \w     95.00 120.00   1.00   11.00    --   60.50 125.00-180.00   25
 15  \w     24.00  79.00   1.00   11.00    --   60.50-125.00  90.00   55
 16  \w    127.00 152.00   1.00   11.00    --   60.50 125.00  30.00   25
 17  \w     51.00 110.00   1.00   20.00    --  121.00-111.00  30.00   59
 18  \w     64.00  92.00   1.00   20.00    --  121.00 -25.00  30.00   28
 19  \w     28.00  86.00   1.00   20.00    --  121.00 -25.00-150.00   58
 20  \w     34.00  60.00   1.00   20.00    --  121.00 -25.00  30.00   26
 21  \w     44.00  90.00   1.00   20.00    --  121.00-111.00-150.00   46
 22  \w     28.00  94.00   1.00   20.00    --  121.00 -25.00 -30.00   66
 23  \w     33.00  82.00   1.00   20.00    --  121.00 -50.00  60.00   49
 24  \w     24.00 176.00   1.00   20.00    --  121.00   0.00 150.00  152
 25  \w     45.00 112.00   1.00   20.00    --  121.00-111.00-180.00   67
 26  \w     46.00 104.00   1.00   20.00    --  121.00 -50.00-150.00   58
 27  \w     29.00  86.00   1.00   20.00    --  121.00 -25.00 150.00   57
 28  \w     76.00 112.00   1.00   20.00    --  121.00-111.00 -60.00   36
 29  \w     35.00  62.00   1.00   20.00    --  121.00 -25.00 -60.00   27
 30  \w    111.00 137.00   1.00   20.00    --  121.00 -77.00-150.00   26
 31  \w     59.00 150.00   1.00   20.00    --  121.00 178.00  90.00   91
 32  \w     85.00 110.00   1.00   20.00    --  121.00-111.00   0.00   25
 33  \w     33.00  94.00   1.00   20.00    --  121.00 -25.00  90.00   61
 34  \w     34.00 103.00   1.00   20.00    --  121.00 -50.00   0.00   69
 35  \w     86.00 112.00   1.00   20.00    --  121.00-111.00 150.00   26
 36  \w     71.00 111.00   1.00   20.00    --  121.00-111.00 120.00   40
 37  \w     82.00 108.00   1.00   20.00    --  121.00 -77.00   0.00   26
 38  \w    128.00 159.00   1.00   20.00    --  121.00 -77.00   0.00   31
 39  \w     73.00 112.00   1.00   20.00    --  121.00-111.00-120.00   39
 40  \w     64.00  92.00   1.00   20.00    --  121.00 -37.00-120.00   28
 41  \w     32.00  65.00   1.00   20.00    --  121.00 -25.00 -90.00   33
 42  \w     64.00 112.00   1.00   20.00    --  121.00-111.00  60.00   48
 43  \w     30.00  95.00   1.00   20.00    --  121.00 -77.00-150.00   65
 44  \w    -57.00 -31.00   1.00    1.00    --    0.00 -49.00-138.00   26
 45  \w     48.00  90.00   1.00    1.00    --    0.00  37.00-120.00   42
 46  \w      1.00  42.00   1.00    1.00    --    0.00 -99.00 120.00   41
 47  \w    -12.00  30.00   1.00    1.00    --    0.00 -49.00-138.00   42
 48  \w    -40.00  37.00   1.00    1.00    --    0.00  37.00-120.00   77
 49  \w    -34.00  -9.00   1.00   11.00    --   34.00 130.00-115.53   25
 50  \w    -29.00  -4.00   1.00   11.00    --   34.00 121.00  54.49   25
 51  \w      2.00  27.00   1.00   11.00    --   50.00  92.00  62.28   25
 52  \w      9.00  34.00   1.00   11.00    --   54.00  86.00 -69.91   25
 53  \w      8.00  33.00   1.00   11.00    --   54.00  87.00-168.50   25
 54  \w     10.00  35.00   1.00   11.00    --   54.00  84.00   7.49   25
 55  \w     21.00  46.00   1.00   11.00    --   60.50  77.00 -60.00   25
;
_diffrn_measurement_device 'four-circle diffractometer'
_diffrn_measurement_device_type 'SuperNova, Dual, Cu at home/near, Atlas'
_diffrn_measurement_method '\w scans'
_diffrn_radiation_type CuK\a
_diffrn_radiation_wavelength 1.54184
_diffrn_reflns_av_R_equivalents 0.0373
_diffrn_reflns_av_unetI/netI 0.0518
_diffrn_reflns_Laue_measured_fraction_full 0.999
_diffrn_reflns_Laue_measured_fraction_max 0.983
_diffrn_reflns_limit_h_max 14
_diffrn_reflns_limit_h_min -17
_diffrn_reflns_limit_k_max 21
_diffrn_reflns_limit_k_min -19
_diffrn_reflns_limit_l_max 23
_diffrn_reflns_limit_l_min -20
_diffrn_reflns_number 37813
_diffrn_reflns_point_group_measured_fraction_full 0.999
_diffrn_reflns_point_group_measured_fraction_max 0.983
_diffrn_reflns_theta_full 67.684
_diffrn_reflns_theta_max 76.828
_diffrn_reflns_theta_min 2.710
_exptl_absorpt_coefficient_mu 3.064
_exptl_absorpt_correction_T_max 1.00000
_exptl_absorpt_correction_T_min 0.80235
_exptl_absorpt_correction_type multi-scan
_exptl_absorpt_process_details
;
CrysAlisPro 1.171.39.34b (Rigaku Oxford Diffraction, 2017)
Empirical absorption correction using spherical harmonics,
 implemented in SCALE3 ABSPACK scaling algorithm.
;
_exptl_crystal_colour orange
_exptl_crystal_colour_primary orange
_exptl_crystal_density_diffrn 1.475
_exptl_crystal_description block
_exptl_crystal_F_000 1772
_exptl_crystal_size_max 0.05
_exptl_crystal_size_mid 0.05
_exptl_crystal_size_min 0.05
_refine_diff_density_max 0.925
_refine_diff_density_min -0.385
_refine_diff_density_rms 0.076
_refine_ls_extinction_method none
_refine_ls_goodness_of_fit_ref 1.016
_refine_ls_hydrogen_treatment mixed
_refine_ls_matrix_type full
_refine_ls_number_parameters 1087
_refine_ls_number_reflns 16262
_refine_ls_number_restraints 84
_refine_ls_restrained_S_all 1.039
_refine_ls_R_factor_all 0.0753
_refine_ls_R_factor_gt 0.0510
_refine_ls_shift/su_max 0.001
_refine_ls_shift/su_mean 0.000
_refine_ls_structure_factor_coef Fsqd
_refine_ls_weighting_details 'w=1/[\s^2^(Fo^2^)+(0.0787P)^2^+1.2006P] where P=(Fo^2^+2Fc^2^)/3'
_refine_ls_weighting_scheme calc
_refine_ls_wR_factor_gt 0.1284
_refine_ls_wR_factor_ref 0.1440
_reflns_Friedel_coverage 0.000
_reflns_number_gt 12096
_reflns_number_total 16262
_reflns_threshold_expression 'I > 2\s(I)'
_cod_data_source_file d1sc01430g3.cif
_cod_data_source_block 6-iPr
_cod_database_code 1562857
_publcif_datablock.id {165c8ff9-98c2-4c9c-bd88-f5ded34234f0}

_shelx_shelxl_version_number 2018/3
_shelx_space_group_comment
;
The symmetry employed for this shelxl refinement is uniquely defined
by the following loop, which should always be used as a source of
symmetry information in preference to the above space-group names.
They are only intended as comments.
;
_shelx_estimated_absorpt_t_max 0.862
_shelx_estimated_absorpt_t_min 0.862
_olex2_refinement_description
;
1. Fixed Uiso
 At 1.2 times of:
  All C(H) groups
 At 1.5 times of:
  All C(H,H,H) groups
2. Restrained distances
 F1-F2 \\sim F1-F3 \\sim F2-F3 \\sim F2A-F1A \\sim F2A-F3A \\sim F1A-F3A
 with sigma of 0.04
 C66-C65 \\sim C66-F1 \\sim C66-F2 \\sim C66-F3 \\sim C66-F2A \\sim C66-F1A
\\sim C66-F3A
 with sigma of 0.02
3. Uiso/Uaniso restraints and constraints
Uanis(Rh1A) \\sim Ueq, Uanis(Rh1) \\sim Ueq: with sigma of 0.1 and sigma for
terminal atoms of 0.002
4. Rigid body (RIGU) restrains
 F2A, F1A, F3A, C66
 with sigma for 1-2 distances of 0.004 and sigma for 1-3 distances of 0.004
 F1, F3, F2, C66
 with sigma for 1-2 distances of 0.004 and sigma for 1-3 distances of 0.004
5. Others
 Sof(F2A)=Sof(F1A)=Sof(F3A)=1-FVAR(1)
 Sof(F1)=Sof(F2)=Sof(F3)=FVAR(1)
 Sof(Rh1A)=1-FVAR(2)
 Sof(Rh1)=FVAR(2)
6.a Ternary CH refined with riding coordinates:
 C46(H46), C43(H43), C49(H49)
6.b Aromatic/amide H refined with riding coordinates:
 C77(H77), C53(H53), C83(H83), C26(H26), C69(H69), C9(H9), C67(H67), C56(H56),
 C75(H75), C64(H64), C61(H61), C17(H17), C8(H8), C27(H27), C80(H80), C20(H20),
 C35(H35), C14(H14), C10(H10), C22(H22), C59(H59), C34(H34), C23(H23), C16(H16),
  C1(H1), C15(H15), C72(H72), C11(H11), C32(H32), C21(H21), C33(H33), C28(H28),
 C29(H29), C2(H2), C3(H3), C4(H4)
6.c Idealised Me refined as rotating group:
 C48(H48A,H48B,H48C), C40(H40A,H40B,H40C), C38(H38A,H38B,H38C), C47(H47A,H47B,
 H47C), C42(H42A,H42B,H42C), C51(H51A,H51B,H51C), C44(H44A,H44B,H44C), C41(H41A,
 H41B,H41C), C50(H50A,H50B,H50C), C45(H45A,H45B,H45C)
;
_olex2_submission_special_instructions 'No special instructions were received'
_oxdiff_exptl_absorpt_empirical_details
;
Empirical correction (ABSPACK) includes:
- Absorption correction using spherical harmonics
- Frame scaling
;
_publcif_funding_html
;
;

loop_
_space_group_symop_operation_xyz
'x, y, z'
'-x, -y, -z'

loop_
_atom_site_label
_atom_site_type_symbol
_atom_site_fract_x
_atom_site_fract_y
_atom_site_fract_z
_atom_site_U_iso_or_equiv
_atom_site_adp_type
_atom_site_occupancy
_atom_site_site_symmetry_order
_atom_site_calc_flag
_atom_site_refinement_flags_posn
_atom_site_refinement_flags_adp
_atom_site_refinement_flags_occupancy
_atom_site_disorder_assembly
_atom_site_disorder_group
Rh1 Rh 0.42906(3) 0.83963(2) 0.12493(2) 0.03524(11) Uani 0.9520(15) 1 d . U P A 1
P2 P 0.56307(7) 0.83474(6) 0.20363(5) 0.03884(19) Uani 1 1 d . . . . .
P1 P 0.32977(7) 0.69003(6) 0.05983(5) 0.03799(19) Uani 1 1 d . . . . .
F19 F 0.0548(2) 1.34909(15) 0.65851(14) 0.0617(6) Uani 1 1 d . . . . .
O1 O 0.50515(19) 0.65068(16) 0.05687(14) 0.0404(5) Uani 1 1 d . . . . .
F13 F 0.4346(2) 1.56159(17) 0.63759(15) 0.0677(7) Uani 1 1 d . . . . .
F14 F 0.5737(2) 1.5335(2) 0.64098(16) 0.0763(8) Uani 1 1 d . . . . .
F17 F 0.4902(2) 1.2329(2) 0.29367(17) 0.0833(9) Uani 1 1 d . . . . .
F21 F 0.0772(3) 1.2456(2) 0.68530(16) 0.0847(10) Uani 1 1 d . . . . .
F20 F -0.0629(2) 1.2254(2) 0.61050(18) 0.0806(9) Uani 1 1 d . . . . .
F12 F -0.1728(2) 1.3705(2) 0.4186(2) 0.0855(9) Uani 1 1 d . . . . .
F10 F -0.1665(2) 1.4773(2) 0.3913(2) 0.0941(11) Uani 1 1 d . . . . .
F4 F 0.2404(2) 1.1922(2) 0.0650(2) 0.0816(9) Uani 1 1 d . . . . .
F23 F 0.1368(3) 0.9886(2) 0.48402(19) 0.0879(10) Uani 1 1 d . . . . .
F15 F 0.4540(3) 1.4654(2) 0.67424(16) 0.0941(11) Uani 1 1 d . . . . .
F18 F 0.4848(3) 1.1712(2) 0.3705(3) 0.1000(12) Uani 1 1 d . . . . .
F6 F 0.1126(3) 1.2197(3) 0.0265(2) 0.0949(11) Uani 1 1 d . . . . .
F16 F 0.6059(2) 1.2895(2) 0.4033(2) 0.0937(11) Uani 1 1 d . . . . .
F22 F 0.2236(3) 1.0207(2) 0.4094(3) 0.1205(16) Uani 1 1 d . . . . .
N1 N 0.2564(3) 0.9624(2) 0.1372(2) 0.0560(8) Uani 1 1 d . . . . .
C77 C 0.3311(3) 1.3976(2) 0.4985(2) 0.0405(7) Uani 1 1 d . . . . .
H77 H 0.292753 1.429620 0.526950 0.049 Uiso 1 1 calc R U . . .
C53 C 0.1729(3) 1.4495(2) 0.3938(2) 0.0425(7) Uani 1 1 d . . . . .
H53 H 0.241083 1.459833 0.397929 0.051 Uiso 1 1 calc R U . . .
C52 C 0.1167(3) 1.3728(2) 0.3952(2) 0.0385(7) Uani 1 1 d . . . . .
F24 F 0.0699(4) 0.9575(2) 0.3635(2) 0.1199(16) Uani 1 1 d . . . . .
C73 C 0.1209(3) 1.1076(2) 0.4585(2) 0.0468(8) Uani 1 1 d . . . . .
F11 F -0.1909(2) 1.3476(3) 0.29746(19) 0.1193(16) Uani 1 1 d . . . . .
C76 C 0.2841(3) 1.3258(2) 0.4206(2) 0.0391(7) Uani 1 1 d . . . . .
C60 C 0.1242(3) 1.2281(2) 0.2862(2) 0.0388(7) Uani 1 1 d . . . . .
C78 C 0.4323(3) 1.4227(2) 0.5349(2) 0.0431(8) Uani 1 1 d . . . . .
C83 C 0.3462(3) 1.2804(2) 0.3819(2) 0.0412(7) Uani 1 1 d . . . . .
H83 H 0.318083 1.231486 0.330263 0.049 Uiso 1 1 calc R U . . .
C81 C 0.4476(3) 1.3053(2) 0.4174(2) 0.0444(8) Uani 1 1 d . . . . .
F8 F 0.1579(3) 1.5957(3) 0.3172(2) 0.1183(15) Uani 1 1 d . . . . .
C25 C 0.5608(3) 0.8002(2) 0.2854(2) 0.0423(7) Uani 1 1 d . . . . .
F5 F 0.2298(4) 1.3205(2) 0.1297(2) 0.139(2) Uani 1 1 d . . . . .
C26 C 0.6284(3) 0.7576(2) 0.2978(2) 0.0480(8) Uani 1 1 d . . . . .
H26 H 0.664515 0.738523 0.259602 0.058 Uiso 1 1 calc R U . . .
C7 C 0.3182(3) 0.6153(2) -0.0485(2) 0.0377(7) Uani 1 1 d . . . . .
C13 C 0.3646(3) 0.6202(2) 0.1046(2) 0.0405(7) Uani 1 1 d . . . . .
C69 C 0.0902(3) 1.2702(2) 0.5054(2) 0.0401(7) Uani 1 1 d . . . . .
H69 H 0.078996 1.324868 0.522113 0.048 Uiso 1 1 calc R U . . .
F7 F 0.2845(3) 1.6005(3) 0.3935(4) 0.150(2) Uani 1 1 d . . . . .
C65 C -0.0021(3) 1.1067(2) 0.1636(2) 0.0461(8) Uani 1 1 d D . . . .
C68 C 0.1245(3) 1.2368(2) 0.4353(2) 0.0389(7) Uani 1 1 d . . . . .
C24 C 0.6462(3) 0.7799(2) 0.1495(2) 0.0406(7) Uani 1 1 d . . . . .
C9 C 0.2457(3) 0.4634(3) -0.1569(2) 0.0486(8) Uani 1 1 d . . . . .
H9 H 0.209925 0.404055 -0.174347 0.058 Uiso 1 1 calc R U . . .
C67 C 0.0375(3) 1.1531(2) 0.2480(2) 0.0418(7) Uani 1 1 d . . . . .
H67 H 0.005303 1.133881 0.280642 0.050 Uiso 1 1 calc R U . . .
C56 C 0.0285(3) 1.4977(2) 0.3804(2) 0.0476(8) Uani 1 1 d . . . . .
H56 H -0.000571 1.538339 0.374832 0.057 Uiso 1 1 calc R U . . .
C75 C 0.1385(3) 1.1537(2) 0.4134(2) 0.0443(8) Uani 1 1 d . . . . .
H75 H 0.160530 1.128482 0.366890 0.053 Uiso 1 1 calc R U . . .
C64 C 0.0447(3) 1.1333(3) 0.1131(2) 0.0474(8) Uani 1 1 d . . . . .
H64 H 0.019308 1.102114 0.056408 0.057 Uiso 1 1 calc R U . . .
F1 F -0.1484(6) 1.0209(5) 0.1749(4) 0.085(3) Uani 0.610(12) 1 d D . P B 1
C79 C 0.4749(3) 1.4958(3) 0.6212(2) 0.0543(9) Uani 1 1 d . . . . .
C70 C 0.0723(3) 1.2244(2) 0.5510(2) 0.0429(7) Uani 1 1 d . . . . .
C61 C 0.1695(3) 1.2535(2) 0.2336(2) 0.0423(7) Uani 1 1 d . . . . .
H61 H 0.227371 1.302476 0.255915 0.051 Uiso 1 1 calc R U . . .
B2 B 0.1619(3) 1.2914(3) 0.3854(2) 0.0384(8) Uani 1 1 d . . . . .
C17 C 0.4981(3) 0.5610(2) 0.1288(2) 0.0481(8) Uani 1 1 d . . . . .
H17 H 0.560895 0.555678 0.124357 0.058 Uiso 1 1 calc R U . . .
C18 C 0.4582(3) 0.6110(2) 0.0993(2) 0.0405(7) Uani 1 1 d . . . . .
C8 C 0.2652(3) 0.5260(2) -0.0763(2) 0.0443(8) Uani 1 1 d . . . . .
H8 H 0.242321 0.507989 -0.039410 0.053 Uiso 1 1 calc R U . . .
C57 C -0.0282(3) 1.4237(2) 0.3831(2) 0.0445(8) Uani 1 1 d . . . . .
C58 C -0.1388(3) 1.4053(3) 0.3721(3) 0.0539(9) Uani 1 1 d . . . . .
C27 C 0.6434(4) 0.7428(3) 0.3660(3) 0.0595(11) Uani 1 1 d . . . . .
H27 H 0.688192 0.713425 0.373141 0.071 Uiso 1 1 calc R U . . .
C46 C 0.4217(3) 0.7362(3) -0.0790(2) 0.0468(8) Uani 1 1 d . . . . .
H46 H 0.434083 0.771676 -0.019690 0.056 Uiso 1 1 calc R U . . .
C74 C 0.1389(5) 1.0190(3) 0.4300(3) 0.0655(12) Uani 1 1 d . . . . .
C54 C 0.1292(3) 1.5104(2) 0.3862(2) 0.0490(9) Uani 1 1 d . . . . .
C80 C 0.4922(3) 1.3767(3) 0.4942(2) 0.0470(8) Uani 1 1 d . . . . .
H80 H 0.560557 1.393699 0.518230 0.056 Uiso 1 1 calc R U . . .
C20 C 0.6687(3) 0.6510(3) 0.0434(2) 0.0464(8) Uani 1 1 d . . . . .
H20 H 0.641022 0.593471 0.000344 0.056 Uiso 1 1 calc R U . . .
C35 C 0.6873(3) 1.0963(3) 0.2725(3) 0.0561(10) Uani 1 1 d . . . . .
H35 H 0.677981 1.134424 0.250794 0.067 Uiso 1 1 calc R U . . .
C31 C 0.6460(3) 0.9502(2) 0.2638(2) 0.0454(8) Uani 1 1 d . . . . .
C37 C 0.5420(3) 0.9726(2) 0.1586(2) 0.0437(8) Uani 1 1 d . . . . .
C19 C 0.6075(3) 0.6933(2) 0.0852(2) 0.0405(7) Uani 1 1 d . . . . .
C14 C 0.3098(3) 0.5767(3) 0.1406(2) 0.0494(9) Uani 1 1 d . . . . .
H14 H 0.246300 0.580689 0.144230 0.059 Uiso 1 1 calc R U . . .
C10 C 0.2802(3) 0.4904(3) -0.2114(2) 0.0520(9) Uani 1 1 d . . . . .
H10 H 0.265933 0.449310 -0.266284 0.062 Uiso 1 1 calc R U . . .
C22 C 0.8114(3) 0.7795(3) 0.1285(3) 0.0578(10) Uani 1 1 d . . . . .
H22 H 0.879954 0.808719 0.143163 0.069 Uiso 1 1 calc R U . . .
C59 C 0.0151(3) 1.3619(2) 0.3902(2) 0.0408(7) Uani 1 1 d . . . . .
H59 H -0.024651 1.312255 0.391676 0.049 Uiso 1 1 calc R U . . .
C82 C 0.5088(3) 1.2508(3) 0.3726(3) 0.0604(11) Uani 1 1 d . . . . .
F9 F 0.1885(5) 1.6663(2) 0.4401(3) 0.153(2) Uani 1 1 d . . . . .
C6 C 0.2007(3) 0.6831(2) 0.0691(2) 0.0449(8) Uani 1 1 d . . . . .
C34 C 0.7601(4) 1.1282(3) 0.3445(3) 0.0620(11) Uani 1 1 d . . . . .
H34 H 0.797682 1.188342 0.372079 0.074 Uiso 1 1 calc R U . . .
F2 F -0.1502(8) 1.0087(7) 0.0575(6) 0.124(4) Uani 0.610(12) 1 d D . P B 1
C23 C 0.7490(3) 0.8224(3) 0.1700(3) 0.0496(9) Uani 1 1 d . . . . .
H23 H 0.776786 0.880448 0.212182 0.059 Uiso 1 1 calc R U . . .
C62 C 0.1299(3) 1.2071(2) 0.1490(2) 0.0455(8) Uani 1 1 d . . . . .
C12 C 0.3573(3) 0.6424(2) -0.1027(2) 0.0421(7) Uani 1 1 d . . . . .
C71 C 0.0354(4) 1.2611(3) 0.6257(2) 0.0530(9) Uani 1 1 d . . . . .
C36 C 0.6275(3) 1.0070(2) 0.2320(2) 0.0442(8) Uani 1 1 d . . . . .
C16 C 0.4423(4) 0.5190(3) 0.1651(2) 0.0555(10) Uani 1 1 d . . . . .
H16 H 0.467781 0.485095 0.185381 0.067 Uiso 1 1 calc R U . . .
C48 C 0.5234(3) 0.7380(3) -0.0972(3) 0.0624(11) Uani 1 1 d . . . . .
H48A H 0.556755 0.712016 -0.069187 0.094 Uiso 1 1 calc R U . . .
H48B H 0.563625 0.798475 -0.078665 0.094 Uiso 1 1 calc R U . . .
H48C H 0.513649 0.704592 -0.155204 0.094 Uiso 1 1 calc R U . . .
C30 C 0.5048(3) 0.8279(3) 0.3418(2) 0.0513(9) Uani 1 1 d . . . . .
C5 C 0.1103(3) 0.6555(3) 0.0093(3) 0.0517(9) Uani 1 1 d . . . . .
C1 C 0.2005(3) 0.7164(3) 0.1520(3) 0.0535(9) Uani 1 1 d . . . . .
H1 H 0.261034 0.737058 0.191424 0.064 Uiso 1 1 calc R U . . .
C43 C 0.0962(3) 0.6221(3) -0.0828(3) 0.0567(10) Uani 1 1 d . . . . .
H43 H 0.161237 0.619370 -0.093627 0.068 Uiso 1 1 calc R U . . .
C66 C -0.0922(3) 1.0284(3) 0.1272(3) 0.0671(12) Uani 1 1 d D . . . .
C40 C 0.2647(4) 1.0557(3) 0.1511(3) 0.0703(13) Uani 1 1 d . . . . .
H40A H 0.261864 1.058205 0.100176 0.105 Uiso 1 1 calc R U . . .
H40B H 0.327348 1.096272 0.190156 0.105 Uiso 1 1 calc R U . . .
H40C H 0.210287 1.071913 0.171750 0.105 Uiso 1 1 calc R U . . .
C38 C 0.5709(3) 0.9631(3) 0.0809(2) 0.0529(9) Uani 1 1 d . . . . .
H38A H 0.605278 0.919646 0.065229 0.079 Uiso 1 1 calc R U . . .
H38B H 0.614330 1.019367 0.090213 0.079 Uiso 1 1 calc R U . . .
H38C H 0.511598 0.944139 0.037840 0.079 Uiso 1 1 calc R U . . .
C15 C 0.3498(4) 0.5269(3) 0.1715(2) 0.0568(10) Uani 1 1 d . . . . .
H15 H 0.313370 0.498834 0.196601 0.068 Uiso 1 1 calc R U . . .
C72 C 0.0874(3) 1.1421(2) 0.5277(2) 0.0473(8) Uani 1 1 d . . . . .
H72 H 0.075296 1.111235 0.557903 0.057 Uiso 1 1 calc R U . . .
C11 C 0.3356(3) 0.5777(3) -0.1847(2) 0.0497(9) Uani 1 1 d . . . . .
H11 H 0.359374 0.594349 -0.221967 0.060 Uiso 1 1 calc R U . . .
C32 C 0.7212(3) 0.9829(3) 0.3366(2) 0.0561(10) Uani 1 1 d . . . . .
H32 H 0.732755 0.945060 0.357991 0.067 Uiso 1 1 calc R U . . .
C21 C 0.7704(3) 0.6937(3) 0.0656(3) 0.0525(9) Uani 1 1 d . . . . .
H21 H 0.811468 0.664725 0.038066 0.063 Uiso 1 1 calc R U . . .
C39 C 0.4505(3) 0.9800(2) 0.1737(2) 0.0457(8) Uani 1 1 d . . . . .
C47 C 0.3671(4) 0.7792(3) -0.1210(3) 0.0693(13) Uani 1 1 d . . . . .
H47A H 0.352277 0.744813 -0.179387 0.104 Uiso 1 1 calc R U . . .
H47B H 0.409000 0.838664 -0.104307 0.104 Uiso 1 1 calc R U . . .
H47C H 0.305685 0.781034 -0.105469 0.104 Uiso 1 1 calc R U . . .
F3 F -0.0659(5) 0.9508(4) 0.1076(6) 0.099(3) Uani 0.610(12) 1 d D . P B 1
C49 C 0.4291(4) 0.8751(3) 0.3340(3) 0.0573(10) Uani 1 1 d . . . . .
H49 H 0.407994 0.861160 0.276226 0.069 Uiso 1 1 calc R U . . .
C42 C 0.1612(4) 0.9005(3) 0.0733(3) 0.0677(12) Uani 1 1 d . . . . .
H42A H 0.105960 0.919373 0.089758 0.102 Uiso 1 1 calc R U . . .
H42B H 0.151776 0.841304 0.066893 0.102 Uiso 1 1 calc R U . . .
H42C H 0.164483 0.900795 0.022184 0.102 Uiso 1 1 calc R U . . .
C33 C 0.7781(4) 1.0721(3) 0.3763(3) 0.0671(13) Uani 1 1 d . . . . .
H33 H 0.828471 1.094363 0.424412 0.081 Uiso 1 1 calc R U . . .
C51 C 0.3351(4) 0.8433(4) 0.3588(3) 0.0729(14) Uani 1 1 d . . . . .
H51A H 0.310252 0.779413 0.331664 0.109 Uiso 1 1 calc R U . . .
H51B H 0.284415 0.865980 0.343249 0.109 Uiso 1 1 calc R U . . .
H51C H 0.351612 0.864655 0.417152 0.109 Uiso 1 1 calc R U . . .
C28 C 0.5908(4) 0.7725(3) 0.4225(3) 0.0634(12) Uani 1 1 d . . . . .
H28 H 0.601838 0.765084 0.469456 0.076 Uiso 1 1 calc R U . . .
C55 C 0.1912(4) 1.5905(3) 0.3819(3) 0.0642(12) Uani 1 1 d . . . . .
C29 C 0.5220(4) 0.8131(3) 0.4107(3) 0.0649(12) Uani 1 1 d . . . . .
H29 H 0.485965 0.831201 0.449147 0.078 Uiso 1 1 calc R U . . .
C2 C 0.1142(4) 0.7199(3) 0.1775(3) 0.0636(11) Uani 1 1 d . . . . .
H2 H 0.115858 0.740682 0.232666 0.076 Uiso 1 1 calc R U . . .
C3 C 0.0250(4) 0.6915(4) 0.1186(3) 0.0705(13) Uani 1 1 d . . . . .
H3 H -0.034247 0.693272 0.133979 0.085 Uiso 1 1 calc R U . . .
C63 C 0.1803(4) 1.2372(3) 0.0947(3) 0.0602(11) Uani 1 1 d . . . . .
C44 C 0.0651(5) 0.6846(4) -0.1127(3) 0.0890(19) Uani 1 1 d . . . . .
H44A H 0.004293 0.692734 -0.098840 0.133 Uiso 1 1 calc R U . . .
H44B H 0.054128 0.659245 -0.171095 0.133 Uiso 1 1 calc R U . . .
H44C H 0.117260 0.741138 -0.086838 0.133 Uiso 1 1 calc R U . . .
C41 C 0.2516(4) 0.9572(4) 0.2144(3) 0.0702(13) Uani 1 1 d . . . . .
H41A H 0.307422 1.003249 0.258360 0.105 Uiso 1 1 calc R U . . .
H41B H 0.254274 0.900092 0.207993 0.105 Uiso 1 1 calc R U . . .
H41C H 0.190054 0.964743 0.226841 0.105 Uiso 1 1 calc R U . . .
C4 C 0.0243(4) 0.6606(4) 0.0369(3) 0.0667(12) Uani 1 1 d . . . . .
H4 H -0.036343 0.642280 -0.001597 0.080 Uiso 1 1 calc R U . . .
C50 C 0.4768(5) 0.9772(3) 0.3845(3) 0.0740(15) Uani 1 1 d . . . . .
H50A H 0.500340 0.992670 0.441350 0.111 Uiso 1 1 calc R U . . .
H50B H 0.427577 1.005248 0.378285 0.111 Uiso 1 1 calc R U . . .
H50C H 0.532155 0.997024 0.365328 0.111 Uiso 1 1 calc R U . . .
C45 C 0.0221(4) 0.5282(4) -0.1316(4) 0.0901(18) Uani 1 1 d . . . . .
H45A H 0.043874 0.489498 -0.113058 0.135 Uiso 1 1 calc R U . . .
H45B H 0.018764 0.507027 -0.188782 0.135 Uiso 1 1 calc R U . . .
H45C H -0.043085 0.528686 -0.123636 0.135 Uiso 1 1 calc R U . . .
B1 B 0.3511(4) 0.9398(3) 0.1045(3) 0.0489(10) Uani 1 1 d . . . . .
F2A F -0.1703(6) 1.0644(9) 0.1312(9) 0.141(7) Uani 0.390(12) 1 d D . P B 2
F1A F -0.1003(16) 0.9816(11) 0.1612(10) 0.182(11) Uani 0.390(12) 1 d D . P B 2
F3A F -0.1090(9) 0.9867(9) 0.0481(5) 0.088(4) Uani 0.390(12) 1 d D . P B 2
H1A H 0.351(3) 0.950(3) 0.050(3) 0.060(13) Uiso 1 1 d . . . . .
H1B H 0.305(3) 0.847(3) 0.067(3) 0.055(12) Uiso 1 1 d . . . . .
Rh1A Rh 0.3643(7) 0.8131(6) 0.1247(5) 0.060(3) Uani 0.0480(15) 1 d . U P A 2
H39 H 0.448(3) 1.006(3) 0.233(3) 0.051(11) Uiso 1 1 d . . . . .

loop_
_atom_site_aniso_label
_atom_site_aniso_U_11
_atom_site_aniso_U_22
_atom_site_aniso_U_33
_atom_site_aniso_U_23
_atom_site_aniso_U_13
_atom_site_aniso_U_12
Rh1 0.0435(2) 0.02972(14) 0.03534(13) 0.01577(10) 0.00909(10) 0.01613(13)
P2 0.0485(5) 0.0313(4) 0.0371(4) 0.0172(3) 0.0062(3) 0.0138(4)
P1 0.0422(5) 0.0356(4) 0.0373(4) 0.0160(3) 0.0100(3) 0.0163(4)
F19 0.0902(19) 0.0430(12) 0.0540(13) 0.0203(10) 0.0271(13) 0.0240(13)
O1 0.0459(13) 0.0364(12) 0.0409(12) 0.0192(10) 0.0093(10) 0.0152(10)
F13 0.0768(18) 0.0518(14) 0.0536(14) 0.0076(11) 0.0156(12) 0.0168(13)
F14 0.0557(15) 0.0705(18) 0.0633(16) 0.0074(13) -0.0003(12) 0.0058(13)
F17 0.082(2) 0.101(2) 0.0626(16) 0.0207(16) 0.0320(15) 0.0469(18)
F21 0.146(3) 0.088(2) 0.0559(15) 0.0445(15) 0.0409(17) 0.069(2)
F20 0.0728(18) 0.0716(18) 0.0826(19) 0.0202(15) 0.0419(16) 0.0135(15)
F12 0.0541(16) 0.105(2) 0.124(3) 0.072(2) 0.0320(17) 0.0312(16)
F10 0.0720(19) 0.081(2) 0.155(3) 0.059(2) 0.046(2) 0.0509(18)
F4 0.0746(19) 0.096(2) 0.109(2) 0.0640(19) 0.0554(18) 0.0382(17)
F23 0.152(3) 0.0699(18) 0.086(2) 0.0559(16) 0.049(2) 0.065(2)
F15 0.148(3) 0.0712(19) 0.0438(14) 0.0307(13) 0.0137(16) 0.0000(19)
F18 0.113(3) 0.073(2) 0.151(3) 0.058(2) 0.070(3) 0.062(2)
F6 0.109(3) 0.141(3) 0.083(2) 0.082(2) 0.0430(19) 0.056(2)
F16 0.0486(15) 0.096(2) 0.098(2) 0.0079(18) 0.0154(15) 0.0294(16)
F22 0.153(4) 0.093(3) 0.209(4) 0.102(3) 0.126(4) 0.094(3)
N1 0.063(2) 0.0437(18) 0.0583(19) 0.0183(15) 0.0085(16) 0.0269(17)
C77 0.0469(19) 0.0368(17) 0.0421(17) 0.0206(14) 0.0151(14) 0.0147(15)
C53 0.0453(19) 0.0369(17) 0.0459(18) 0.0202(15) 0.0083(15) 0.0147(15)
C52 0.0462(18) 0.0313(16) 0.0373(16) 0.0150(13) 0.0104(14) 0.0136(14)
F24 0.209(5) 0.0448(17) 0.081(2) 0.0166(15) -0.007(2) 0.048(2)
C73 0.059(2) 0.0371(18) 0.051(2) 0.0234(16) 0.0166(17) 0.0205(17)
F11 0.0572(18) 0.160(4) 0.0680(19) -0.010(2) -0.0076(14) 0.039(2)
C76 0.0447(18) 0.0335(16) 0.0437(17) 0.0221(14) 0.0117(14) 0.0125(14)
C60 0.0466(18) 0.0314(16) 0.0453(17) 0.0195(14) 0.0169(15) 0.0186(14)
C78 0.049(2) 0.0385(18) 0.0402(17) 0.0196(15) 0.0103(15) 0.0089(15)
C83 0.0451(19) 0.0339(17) 0.0435(17) 0.0161(14) 0.0138(15) 0.0126(14)
C81 0.0460(19) 0.0414(19) 0.0482(19) 0.0203(15) 0.0141(16) 0.0177(16)
F8 0.110(3) 0.116(3) 0.119(3) 0.094(3) -0.022(2) -0.024(2)
C25 0.054(2) 0.0319(16) 0.0374(16) 0.0171(14) 0.0047(14) 0.0097(15)
F5 0.257(6) 0.0463(16) 0.086(2) 0.0232(16) 0.089(3) -0.013(2)
C26 0.056(2) 0.0383(18) 0.0476(19) 0.0239(16) 0.0046(16) 0.0098(16)
C7 0.0395(17) 0.0360(17) 0.0373(16) 0.0143(13) 0.0080(13) 0.0181(14)
C13 0.0495(19) 0.0340(16) 0.0359(16) 0.0158(13) 0.0094(14) 0.0120(15)
C69 0.0442(18) 0.0329(16) 0.0451(18) 0.0182(14) 0.0130(14) 0.0143(14)
F7 0.062(2) 0.127(3) 0.312(6) 0.175(4) 0.002(3) 0.005(2)
C65 0.046(2) 0.0406(19) 0.0485(19) 0.0185(16) 0.0096(16) 0.0143(16)
C68 0.0405(17) 0.0338(16) 0.0456(17) 0.0214(14) 0.0107(14) 0.0123(14)
C24 0.0467(19) 0.0387(17) 0.0428(17) 0.0247(15) 0.0110(14) 0.0143(15)
C9 0.054(2) 0.0384(19) 0.0458(19) 0.0133(15) 0.0081(16) 0.0168(17)
C67 0.0435(18) 0.0377(17) 0.0464(18) 0.0209(15) 0.0134(15) 0.0134(15)
C56 0.055(2) 0.0361(18) 0.0489(19) 0.0167(15) 0.0048(16) 0.0211(16)
C75 0.057(2) 0.0357(18) 0.0455(19) 0.0202(15) 0.0166(16) 0.0190(16)
C64 0.061(2) 0.0434(19) 0.0393(17) 0.0165(15) 0.0124(16) 0.0242(18)
F1 0.068(4) 0.065(4) 0.078(4) 0.007(3) 0.031(3) -0.014(3)
C79 0.058(2) 0.054(2) 0.046(2) 0.0244(18) 0.0107(17) 0.0073(19)
C70 0.0464(19) 0.0387(18) 0.0442(18) 0.0206(15) 0.0116(15) 0.0125(15)
C61 0.0462(19) 0.0347(17) 0.0519(19) 0.0222(15) 0.0178(16) 0.0164(15)
B2 0.044(2) 0.0313(18) 0.0439(19) 0.0187(15) 0.0148(16) 0.0154(16)
C17 0.056(2) 0.0376(18) 0.0464(19) 0.0181(15) 0.0034(16) 0.0154(16)
C18 0.0486(19) 0.0304(16) 0.0366(16) 0.0129(13) 0.0052(14) 0.0113(14)
C8 0.050(2) 0.0410(18) 0.0418(18) 0.0181(15) 0.0078(15) 0.0193(16)
C57 0.049(2) 0.0440(19) 0.0406(17) 0.0160(15) 0.0108(15) 0.0232(16)
C58 0.051(2) 0.054(2) 0.054(2) 0.0202(18) 0.0097(18) 0.0240(19)
C27 0.071(3) 0.047(2) 0.060(2) 0.0333(19) 0.000(2) 0.013(2)
C46 0.053(2) 0.044(2) 0.0413(18) 0.0188(15) 0.0100(15) 0.0151(17)
C74 0.100(4) 0.047(2) 0.068(3) 0.034(2) 0.034(3) 0.036(3)
C54 0.057(2) 0.0346(18) 0.052(2) 0.0202(16) 0.0039(17) 0.0134(16)
C80 0.0427(19) 0.048(2) 0.053(2) 0.0270(17) 0.0105(16) 0.0136(16)
C20 0.049(2) 0.048(2) 0.0488(19) 0.0252(17) 0.0138(16) 0.0211(17)
C35 0.069(3) 0.0328(18) 0.065(2) 0.0254(18) 0.009(2) 0.0126(18)
C31 0.057(2) 0.0325(17) 0.0403(17) 0.0156(14) 0.0049(15) 0.0099(16)
C37 0.053(2) 0.0314(16) 0.0485(19) 0.0212(15) 0.0079(16) 0.0155(15)
C19 0.0436(18) 0.0384(17) 0.0438(17) 0.0244(14) 0.0084(14) 0.0127(14)
C14 0.054(2) 0.045(2) 0.0438(19) 0.0193(16) 0.0120(16) 0.0107(17)
C10 0.061(2) 0.047(2) 0.0371(18) 0.0104(16) 0.0054(16) 0.0201(19)
C22 0.046(2) 0.060(3) 0.079(3) 0.044(2) 0.020(2) 0.0147(19)
C59 0.0461(19) 0.0366(17) 0.0418(17) 0.0184(14) 0.0142(14) 0.0151(15)
C82 0.047(2) 0.057(3) 0.071(3) 0.022(2) 0.018(2) 0.019(2)
F9 0.257(6) 0.0439(19) 0.140(4) 0.037(2) 0.066(4) 0.017(3)
C6 0.0454(19) 0.0422(19) 0.0486(19) 0.0195(16) 0.0141(15) 0.0181(16)
C34 0.071(3) 0.0339(19) 0.061(2) 0.0183(18) -0.002(2) 0.0021(19)
F2 0.100(7) 0.121(8) 0.106(6) 0.075(6) -0.045(5) -0.044(5)
C23 0.046(2) 0.0381(19) 0.062(2) 0.0254(17) 0.0085(17) 0.0082(16)
C62 0.060(2) 0.0418(19) 0.0496(19) 0.0266(16) 0.0227(17) 0.0267(17)
C12 0.0426(18) 0.0434(19) 0.0397(17) 0.0176(15) 0.0071(14) 0.0184(15)
C71 0.071(3) 0.045(2) 0.049(2) 0.0243(17) 0.0209(19) 0.023(2)
C36 0.052(2) 0.0331(17) 0.0479(19) 0.0199(15) 0.0123(16) 0.0134(15)
C16 0.078(3) 0.040(2) 0.048(2) 0.0252(17) 0.0042(19) 0.0163(19)
C48 0.061(3) 0.063(3) 0.057(2) 0.028(2) 0.019(2) 0.008(2)
C30 0.069(3) 0.042(2) 0.0430(19) 0.0212(16) 0.0114(17) 0.0185(19)
C5 0.046(2) 0.051(2) 0.058(2) 0.0228(18) 0.0138(17) 0.0225(18)
C1 0.054(2) 0.055(2) 0.054(2) 0.0230(18) 0.0209(18) 0.0207(19)
C43 0.048(2) 0.062(3) 0.056(2) 0.021(2) 0.0082(18) 0.025(2)
C66 0.059(3) 0.064(3) 0.052(2) 0.013(2) 0.0105(19) 0.003(2)
C40 0.077(3) 0.048(2) 0.083(3) 0.022(2) 0.011(3) 0.036(2)
C38 0.065(3) 0.046(2) 0.054(2) 0.0293(18) 0.0128(19) 0.0174(19)
C15 0.082(3) 0.043(2) 0.049(2) 0.0267(18) 0.019(2) 0.015(2)
C72 0.059(2) 0.0381(18) 0.0481(19) 0.0240(16) 0.0144(17) 0.0134(17)
C11 0.060(2) 0.051(2) 0.0403(18) 0.0198(16) 0.0138(16) 0.0230(19)
C32 0.067(3) 0.038(2) 0.049(2) 0.0189(17) -0.0045(18) 0.0057(18)
C21 0.053(2) 0.056(2) 0.065(2) 0.036(2) 0.0258(19) 0.0255(19)
C39 0.066(2) 0.0328(17) 0.0420(18) 0.0174(14) 0.0130(17) 0.0225(17)
C47 0.083(3) 0.051(2) 0.065(3) 0.027(2) -0.003(2) 0.020(2)
F3 0.081(4) 0.042(3) 0.154(7) 0.031(4) 0.039(4) 0.009(2)
C49 0.079(3) 0.055(2) 0.045(2) 0.0228(18) 0.021(2) 0.032(2)
C42 0.062(3) 0.057(3) 0.075(3) 0.021(2) 0.008(2) 0.027(2)
C33 0.075(3) 0.046(2) 0.056(2) 0.0197(19) -0.014(2) 0.002(2)
C51 0.089(4) 0.084(4) 0.056(3) 0.032(2) 0.032(3) 0.041(3)
C28 0.088(3) 0.057(3) 0.054(2) 0.038(2) 0.013(2) 0.020(2)
C55 0.063(3) 0.047(2) 0.088(3) 0.042(2) 0.002(2) 0.017(2)
C29 0.093(4) 0.061(3) 0.046(2) 0.029(2) 0.019(2) 0.026(3)
C2 0.067(3) 0.070(3) 0.062(3) 0.029(2) 0.027(2) 0.032(2)
C3 0.058(3) 0.084(4) 0.088(3) 0.046(3) 0.036(3) 0.033(3)
C63 0.085(3) 0.049(2) 0.059(2) 0.031(2) 0.029(2) 0.025(2)
C44 0.116(5) 0.110(5) 0.069(3) 0.044(3) 0.029(3) 0.075(4)
C41 0.077(3) 0.081(3) 0.067(3) 0.033(3) 0.032(2) 0.046(3)
C4 0.047(2) 0.080(3) 0.080(3) 0.038(3) 0.017(2) 0.029(2)
C50 0.119(5) 0.059(3) 0.053(2) 0.024(2) 0.031(3) 0.045(3)
C45 0.064(3) 0.081(4) 0.082(4) 0.014(3) 0.003(3) 0.003(3)
B1 0.056(3) 0.042(2) 0.052(2) 0.0217(19) 0.0103(19) 0.023(2)
F2A 0.047(5) 0.136(11) 0.134(11) -0.019(8) 0.016(5) 0.001(5)
F1A 0.21(2) 0.122(16) 0.143(14) 0.095(14) -0.038(13) -0.083(12)
F3A 0.072(7) 0.076(6) 0.053(4) -0.011(4) 0.003(4) -0.003(5)
Rh1A 0.046(5) 0.074(5) 0.079(5) 0.047(4) 0.035(3) 0.019(4)

loop_
_atom_type_symbol
_atom_type_description
_atom_type_scat_dispersion_real
_atom_type_scat_dispersion_imag
_atom_type_scat_source
C C 0.0181 0.0091 'International Tables Vol C Tables 4.2.6.8 and 6.1.1.4'
H H 0.0000 0.0000 'International Tables Vol C Tables 4.2.6.8 and 6.1.1.4'
B B 0.0090 0.0039 'International Tables Vol C Tables 4.2.6.8 and 6.1.1.4'
F F 0.0727 0.0534 'International Tables Vol C Tables 4.2.6.8 and 6.1.1.4'
N N 0.0311 0.0180 'International Tables Vol C Tables 4.2.6.8 and 6.1.1.4'
O O 0.0492 0.0322 'International Tables Vol C Tables 4.2.6.8 and 6.1.1.4'
P P 0.2955 0.4335 'International Tables Vol C Tables 4.2.6.8 and 6.1.1.4'
Rh Rh 0.0927 3.6045 'International Tables Vol C Tables 4.2.6.8 and 6.1.1.4'

loop_
_geom_angle_atom_site_label_1
_geom_angle_atom_site_label_2
_geom_angle_atom_site_label_3
_geom_angle
_geom_angle_site_symmetry_1
_geom_angle_site_symmetry_3
_geom_angle_publ_flag
P2 Rh1 P1 100.59(3) . . ?
P2 Rh1 H1B 173.2(11) . . ?
P1 Rh1 H1B 79.5(13) . . ?
C37 Rh1 P2 79.72(9) . . ?
C37 Rh1 P1 164.67(10) . . ?
C37 Rh1 H1B 102.1(13) . . ?
C39 Rh1 P2 103.20(11) . . ?
C39 Rh1 P1 153.06(12) . . ?
C39 Rh1 C37 36.63(14) . . ?
C39 Rh1 H1B 75.4(12) . . ?
C25 P2 Rh1 126.20(13) . . ?
C25 P2 Rh1A 110.2(2) . . ?
C24 P2 Rh1 116.60(12) . . ?
C24 P2 C25 102.67(16) . . ?
C24 P2 Rh1A 123.69(19) . . ?
C31 P2 Rh1 105.77(13) . . ?
C31 P2 C25 100.18(16) . . ?
C31 P2 C24 101.70(18) . . ?
C31 P2 Rh1A 115.3(2) . . ?
C7 P1 Rh1 122.00(12) . . ?
C7 P1 Rh1A 135.6(3) . . ?
C13 P1 Rh1 116.13(12) . . ?
C13 P1 C7 98.03(15) . . ?
C13 P1 C6 103.27(17) . . ?
C13 P1 Rh1A 120.2(3) . . ?
C6 P1 Rh1 108.96(12) . . ?
C6 P1 C7 106.47(16) . . ?
C6 P1 Rh1A 87.1(3) . . ?
C19 O1 C18 118.9(3) . . ?
C40 N1 B1 107.1(4) . . ?
C42 N1 C40 108.2(4) . . ?
C42 N1 B1 109.9(3) . . ?
C41 N1 C40 109.0(4) . . ?
C41 N1 C42 108.4(4) . . ?
C41 N1 B1 114.0(3) . . ?
C76 C77 H77 118.8 . . ?
C78 C77 H77 118.8 . . ?
C78 C77 C76 122.4(3) . . ?
C52 C53 H53 119.2 . . ?
C54 C53 H53 119.2 . . ?
C54 C53 C52 121.6(4) . . ?
C53 C52 B2 121.5(3) . . ?
C59 C52 C53 116.4(3) . . ?
C59 C52 B2 121.1(3) . . ?
C75 C73 C74 118.4(3) . . ?
C72 C73 C75 120.7(3) . . ?
C72 C73 C74 120.8(3) . . ?
C77 C76 B2 120.1(3) . . ?
C83 C76 C77 115.5(3) . . ?
C83 C76 B2 123.8(3) . . ?
C67 C60 B2 122.7(3) . . ?
C61 C60 C67 115.9(3) . . ?
C61 C60 B2 120.8(3) . . ?
C77 C78 C79 118.8(3) . . ?
C77 C78 C80 120.5(3) . . ?
C80 C78 C79 120.5(4) . . ?
C76 C83 H83 118.7 . . ?
C81 C83 C76 122.5(3) . . ?
C81 C83 H83 118.7 . . ?
C83 C81 C82 119.2(3) . . ?
C80 C81 C83 120.8(3) . . ?
C80 C81 C82 120.0(4) . . ?
C26 C25 P2 118.0(3) . . ?
C26 C25 C30 119.8(3) . . ?
C30 C25 P2 121.5(3) . . ?
C25 C26 H26 119.2 . . ?
C27 C26 C25 121.6(4) . . ?
C27 C26 H26 119.2 . . ?
C8 C7 P1 115.4(3) . . ?
C8 C7 C12 119.5(3) . . ?
C12 C7 P1 125.1(3) . . ?
C18 C13 P1 113.3(3) . . ?
C14 C13 P1 128.7(3) . . ?
C14 C13 C18 118.0(3) . . ?
C68 C69 H69 118.9 . . ?
C70 C69 H69 118.9 . . ?
C70 C69 C68 122.2(3) . . ?
C67 C65 C64 120.0(4) . . ?
C67 C65 C66 120.2(4) . . ?
C64 C65 C66 119.8(4) . . ?
C69 C68 C75 115.7(3) . . ?
C69 C68 B2 125.4(3) . . ?
C75 C68 B2 118.5(3) . . ?
C19 C24 P2 120.6(3) . . ?
C23 C24 P2 122.0(3) . . ?
C23 C24 C19 117.5(3) . . ?
C8 C9 H9 120.6 . . ?
C8 C9 C10 118.9(4) . . ?
C10 C9 H9 120.6 . . ?
C60 C67 H67 118.7 . . ?
C65 C67 C60 122.6(3) . . ?
C65 C67 H67 118.7 . . ?
C57 C56 H56 120.6 . . ?
C57 C56 C54 118.8(3) . . ?
C54 C56 H56 120.6 . . ?
C73 C75 C68 122.6(3) . . ?
C73 C75 H75 118.7 . . ?
C68 C75 H75 118.7 . . ?
C65 C64 H64 120.7 . . ?
C62 C64 C65 118.6(3) . . ?
C62 C64 H64 120.7 . . ?
F13 C79 C78 113.4(4) . . ?
F14 C79 F13 106.7(4) . . ?
F14 C79 F15 108.2(4) . . ?
F14 C79 C78 113.5(3) . . ?
F15 C79 F13 103.9(4) . . ?
F15 C79 C78 110.6(3) . . ?
C69 C70 C71 121.4(3) . . ?
C69 C70 C72 120.7(3) . . ?
C72 C70 C71 117.8(3) . . ?
C60 C61 H61 119.2 . . ?
C62 C61 C60 121.6(4) . . ?
C62 C61 H61 119.2 . . ?
C76 B2 C52 112.8(3) . . ?
C76 B2 C68 102.7(3) . . ?
C60 B2 C52 101.5(3) . . ?
C60 B2 C76 112.5(3) . . ?
C60 B2 C68 111.9(3) . . ?
C68 B2 C52 115.9(3) . . ?
C18 C17 H17 120.8 . . ?
C16 C17 H17 120.8 . . ?
C16 C17 C18 118.3(4) . . ?
O1 C18 C13 114.7(3) . . ?
C17 C18 O1 122.7(3) . . ?
C17 C18 C13 122.4(4) . . ?
C7 C8 H8 119.1 . . ?
C9 C8 C7 121.8(4) . . ?
C9 C8 H8 119.1 . . ?
C56 C57 C58 120.0(3) . . ?
C56 C57 C59 120.6(4) . . ?
C59 C57 C58 119.2(4) . . ?
F12 C58 C57 112.6(3) . . ?
F10 C58 F12 105.2(4) . . ?
F10 C58 C57 113.5(4) . . ?
F11 C58 F12 104.6(4) . . ?
F11 C58 F10 107.4(4) . . ?
F11 C58 C57 112.7(3) . . ?
C26 C27 H27 120.7 . . ?
C28 C27 C26 118.6(4) . . ?
C28 C27 H27 120.7 . . ?
C12 C46 H46 107.6 . . ?
C12 C46 C48 111.5(3) . . ?
C12 C46 C47 111.2(3) . . ?
C48 C46 H46 107.6 . . ?
C48 C46 C47 111.1(4) . . ?
C47 C46 H46 107.6 . . ?
F23 C74 C73 113.2(4) . . ?
F22 C74 F23 108.9(4) . . ?
F22 C74 C73 112.5(4) . . ?
F24 C74 F23 105.7(4) . . ?
F24 C74 F22 104.5(4) . . ?
F24 C74 C73 111.5(4) . . ?
C53 C54 C55 120.2(4) . . ?
C56 C54 C53 120.9(4) . . ?
C56 C54 C55 118.9(3) . . ?
C78 C80 H80 120.9 . . ?
C81 C80 C78 118.2(4) . . ?
C81 C80 H80 120.9 . . ?
C19 C20 H20 119.9 . . ?
C21 C20 H20 119.9 . . ?
C21 C20 C19 120.1(4) . . ?
C34 C35 H35 119.9 . . ?
C34 C35 C36 120.3(4) . . ?
C36 C35 H35 119.9 . . ?
C36 C31 P2 114.1(3) . . ?
C36 C31 C32 120.6(4) . . ?
C32 C31 P2 125.3(3) . . ?
C36 C37 Rh1 115.4(2) . . ?
C36 C37 C38 115.3(3) . . ?
C38 C37 Rh1 105.8(2) . . ?
C39 C37 Rh1 67.3(2) . . ?
C39 C37 C36 116.2(3) . . ?
C39 C37 C38 125.1(3) . . ?
O1 C19 C24 120.2(3) . . ?
O1 C19 C20 118.1(3) . . ?
C20 C19 C24 121.5(4) . . ?
C13 C14 H14 120.0 . . ?
C13 C14 C15 120.0(4) . . ?
C15 C14 H14 120.0 . . ?
C9 C10 H10 119.9 . . ?
C11 C10 C9 120.2(3) . . ?
C11 C10 H10 119.9 . . ?
C23 C22 H22 120.2 . . ?
C21 C22 H22 120.2 . . ?
C21 C22 C23 119.6(4) . . ?
C52 C59 C57 121.7(3) . . ?
C52 C59 H59 119.2 . . ?
C57 C59 H59 119.2 . . ?
F17 C82 C81 112.1(4) . . ?
F18 C82 F17 104.4(4) . . ?
F18 C82 C81 111.2(4) . . ?
F16 C82 F17 105.9(4) . . ?
F16 C82 F18 108.9(4) . . ?
F16 C82 C81 113.8(4) . . ?
P1 C6 Rh1A 46.82(19) . . ?
C5 C6 P1 130.9(3) . . ?
C5 C6 Rh1A 133.8(3) . . ?
C1 C6 P1 109.8(3) . . ?
C1 C6 C5 119.1(4) . . ?
C1 C6 Rh1A 83.7(3) . . ?
C35 C34 H34 119.5 . . ?
C35 C34 C33 120.9(4) . . ?
C33 C34 H34 119.5 . . ?
C24 C23 C22 121.3(4) . . ?
C24 C23 H23 119.4 . . ?
C22 C23 H23 119.4 . . ?
C64 C62 C61 121.2(3) . . ?
C64 C62 C63 118.9(4) . . ?
C61 C62 C63 120.0(4) . . ?
C7 C12 C46 124.7(3) . . ?
C11 C12 C7 117.5(3) . . ?
C11 C12 C46 117.7(3) . . ?
F19 C71 F21 106.0(3) . . ?
F19 C71 C70 112.9(3) . . ?
F21 C71 C70 112.4(3) . . ?
F20 C71 F19 106.8(3) . . ?
F20 C71 F21 105.7(4) . . ?
F20 C71 C70 112.5(3) . . ?
C35 C36 C37 121.5(3) . . ?
C31 C36 C35 118.8(4) . . ?
C31 C36 C37 119.6(3) . . ?
C17 C16 H16 119.7 . . ?
C15 C16 C17 120.7(4) . . ?
C15 C16 H16 119.7 . . ?
C46 C48 H48A 109.5 . . ?
C46 C48 H48B 109.5 . . ?
C46 C48 H48C 109.5 . . ?
H48A C48 H48B 109.5 . . ?
H48A C48 H48C 109.5 . . ?
H48B C48 H48C 109.5 . . ?
C25 C30 C49 124.0(3) . . ?
C25 C30 C29 117.7(4) . . ?
C29 C30 C49 118.4(4) . . ?
C6 C5 C43 126.9(4) . . ?
C4 C5 C6 116.9(4) . . ?
C4 C5 C43 116.1(4) . . ?
C6 C1 H1 118.7 . . ?
C2 C1 C6 122.7(4) . . ?
C2 C1 H1 118.7 . . ?
C5 C43 H43 107.3 . . ?
C5 C43 C44 112.8(4) . . ?
C44 C43 H43 107.3 . . ?
C45 C43 C5 111.2(4) . . ?
C45 C43 H43 107.3 . . ?
C45 C43 C44 110.7(5) . . ?
F1 C66 C65 116.9(4) . . ?
F1 C66 F3 99.4(5) . . ?
F2 C66 C65 118.4(6) . . ?
F2 C66 F1 108.0(7) . . ?
F2 C66 F3 100.9(6) . . ?
F3 C66 C65 110.4(4) . . ?
F2A C66 C65 103.6(6) . . ?
F1A C66 C65 116.3(8) . . ?
F1A C66 F2A 109.5(12) . . ?
F1A C66 F3A 115.5(11) . . ?
F3A C66 C65 111.0(7) . . ?
F3A C66 F2A 98.8(8) . . ?
N1 C40 H40A 109.5 . . ?
N1 C40 H40B 109.5 . . ?
N1 C40 H40C 109.5 . . ?
H40A C40 H40B 109.5 . . ?
H40A C40 H40C 109.5 . . ?
H40B C40 H40C 109.5 . . ?
C37 C38 H38A 109.5 . . ?
C37 C38 H38B 109.5 . . ?
C37 C38 H38C 109.5 . . ?
H38A C38 H38B 109.5 . . ?
H38A C38 H38C 109.5 . . ?
H38B C38 H38C 109.5 . . ?
C14 C15 H15 119.7 . . ?
C16 C15 C14 120.5(4) . . ?
C16 C15 H15 119.7 . . ?
C73 C72 C70 118.1(3) . . ?
C73 C72 H72 120.9 . . ?
C70 C72 H72 120.9 . . ?
C10 C11 C12 121.9(4) . . ?
C10 C11 H11 119.0 . . ?
C12 C11 H11 119.0 . . ?
C31 C32 H32 120.3 . . ?
C33 C32 C31 119.3(4) . . ?
C33 C32 H32 120.3 . . ?
C20 C21 C22 120.1(4) . . ?
C20 C21 H21 119.9 . . ?
C22 C21 H21 119.9 . . ?
Rh1 C39 H39 111(2) . . ?
C37 C39 Rh1 76.1(2) . . ?
C37 C39 B1 123.2(3) . . ?
C37 C39 Rh1A 96.3(3) . . ?
C37 C39 H39 118(2) . . ?
B1 C39 Rh1 78.5(2) . . ?
B1 C39 Rh1A 66.7(3) . . ?
B1 C39 H39 119(2) . . ?
Rh1A C39 H39 101(2) . . ?
C46 C47 H47A 109.5 . . ?
C46 C47 H47B 109.5 . . ?
C46 C47 H47C 109.5 . . ?
H47A C47 H47B 109.5 . . ?
H47A C47 H47C 109.5 . . ?
H47B C47 H47C 109.5 . . ?
C30 C49 H49 107.6 . . ?
C30 C49 C51 112.4(4) . . ?
C30 C49 C50 111.2(4) . . ?
C51 C49 H49 107.6 . . ?
C51 C49 C50 110.1(4) . . ?
C50 C49 H49 107.6 . . ?
N1 C42 H42A 109.5 . . ?
N1 C42 H42B 109.5 . . ?
N1 C42 H42C 109.5 . . ?
H42A C42 H42B 109.5 . . ?
H42A C42 H42C 109.5 . . ?
H42B C42 H42C 109.5 . . ?
C34 C33 C32 120.0(4) . . ?
C34 C33 H33 120.0 . . ?
C32 C33 H33 120.0 . . ?
C49 C51 H51A 109.5 . . ?
C49 C51 H51B 109.5 . . ?
C49 C51 H51C 109.5 . . ?
H51A C51 H51B 109.5 . . ?
H51A C51 H51C 109.5 . . ?
H51B C51 H51C 109.5 . . ?
C27 C28 H28 119.6 . . ?
C27 C28 C29 120.9(4) . . ?
C29 C28 H28 119.6 . . ?
F8 C55 C54 113.9(4) . . ?
F8 C55 F9 101.6(4) . . ?
F7 C55 F8 110.3(5) . . ?
F7 C55 C54 114.7(4) . . ?
F7 C55 F9 103.3(5) . . ?
F9 C55 C54 111.8(4) . . ?
C30 C29 H29 119.2 . . ?
C28 C29 C30 121.5(4) . . ?
C28 C29 H29 119.2 . . ?
C1 C2 H2 120.9 . . ?
C1 C2 C3 118.2(4) . . ?
C3 C2 H2 120.9 . . ?
C2 C3 H3 120.1 . . ?
C4 C3 C2 119.9(4) . . ?
C4 C3 H3 120.1 . . ?
F4 C63 F6 102.9(4) . . ?
F4 C63 C62 112.4(3) . . ?
F6 C63 C62 111.1(4) . . ?
F5 C63 F4 108.5(5) . . ?
F5 C63 F6 107.5(4) . . ?
F5 C63 C62 113.7(4) . . ?
C43 C44 H44A 109.5 . . ?
C43 C44 H44B 109.5 . . ?
C43 C44 H44C 109.5 . . ?
H44A C44 H44B 109.5 . . ?
H44A C44 H44C 109.5 . . ?
H44B C44 H44C 109.5 . . ?
N1 C41 H41A 109.5 . . ?
N1 C41 H41B 109.5 . . ?
N1 C41 H41C 109.5 . . ?
H41A C41 H41B 109.5 . . ?
H41A C41 H41C 109.5 . . ?
H41B C41 H41C 109.5 . . ?
C5 C4 H4 118.4 . . ?
C3 C4 C5 123.2(5) . . ?
C3 C4 H4 118.4 . . ?
C49 C50 H50A 109.5 . . ?
C49 C50 H50B 109.5 . . ?
C49 C50 H50C 109.5 . . ?
H50A C50 H50B 109.5 . . ?
H50A C50 H50C 109.5 . . ?
H50B C50 H50C 109.5 . . ?
C43 C45 H45A 109.5 . . ?
C43 C45 H45B 109.5 . . ?
C43 C45 H45C 109.5 . . ?
H45A C45 H45B 109.5 . . ?
H45A C45 H45C 109.5 . . ?
H45B C45 H45C 109.5 . . ?
N1 B1 H1A 109(2) . . ?
N1 B1 H1B 94.2(17) . . ?
N1 B1 Rh1A 105.4(3) . . ?
C39 B1 N1 113.8(3) . . ?
C39 B1 H1A 119(2) . . ?
C39 B1 H1B 117.3(18) . . ?
C39 B1 Rh1A 77.2(3) . . ?
H1A B1 H1B 100(3) . . ?
Rh1A B1 H1A 129(2) . . ?
Rh1A B1 H1B 40.7(18) . . ?
P2 Rh1A H1B 140.9(16) . . ?
P1 Rh1A P2 94.9(3) . . ?
P1 Rh1A C6 46.1(2) . . ?
P1 Rh1A C39 158.0(4) . . ?
P1 Rh1A B1 136.9(4) . . ?
P1 Rh1A H1B 104.5(16) . . ?
C6 Rh1A P2 131.4(3) . . ?
C6 Rh1A C39 148.1(4) . . ?
C6 Rh1A H1B 84.5(16) . . ?
C39 Rh1A P2 79.2(3) . . ?
C39 Rh1A H1B 70.0(16) . . ?
B1 Rh1A P2 113.4(3) . . ?
B1 Rh1A C6 115.2(4) . . ?
B1 Rh1A C39 36.09(18) . . ?
B1 Rh1A H1B 34.2(15) . . ?

loop_
_geom_bond_atom_site_label_1
_geom_bond_atom_site_label_2
_geom_bond_distance
_geom_bond_site_symmetry_2
_geom_bond_publ_flag
Rh1 P2 2.2694(9) . ?
Rh1 P1 2.3362(9) . ?
Rh1 C37 2.265(4) . ?
Rh1 C39 2.153(3) . ?
Rh1 H1B 1.99(4) . ?
P2 C25 1.851(3) . ?
P2 C24 1.839(4) . ?
P2 C31 1.833(4) . ?
P2 Rh1A 2.853(9) . ?
P1 C7 1.849(3) . ?
P1 C13 1.844(4) . ?
P1 C6 1.847(4) . ?
P1 Rh1A 1.870(8) . ?
F19 C71 1.333(5) . ?
O1 C18 1.388(4) . ?
O1 C19 1.381(4) . ?
F13 C79 1.339(5) . ?
F14 C79 1.329(5) . ?
F17 C82 1.338(6) . ?
F21 C71 1.336(5) . ?
F20 C71 1.327(5) . ?
F12 C58 1.327(5) . ?
F10 C58 1.322(5) . ?
F4 C63 1.315(5) . ?
F23 C74 1.312(5) . ?
F15 C79 1.335(5) . ?
F18 C82 1.330(6) . ?
F6 C63 1.349(6) . ?
F16 C82 1.309(5) . ?
F22 C74 1.312(6) . ?
N1 C40 1.507(5) . ?
N1 C42 1.489(6) . ?
N1 C41 1.483(6) . ?
N1 B1 1.616(6) . ?
C77 H77 0.9300 . ?
C77 C76 1.397(5) . ?
C77 C78 1.381(5) . ?
C53 H53 0.9300 . ?
C53 C52 1.403(5) . ?
C53 C54 1.387(5) . ?
C52 B2 1.639(5) . ?
C52 C59 1.396(5) . ?
F24 C74 1.309(6) . ?
C73 C75 1.389(5) . ?
C73 C74 1.505(5) . ?
C73 C72 1.381(5) . ?
F11 C58 1.302(5) . ?
C76 C83 1.397(5) . ?
C76 B2 1.636(5) . ?
C60 C67 1.405(5) . ?
C60 C61 1.401(5) . ?
C60 B2 1.635(5) . ?
C78 C79 1.497(5) . ?
C78 C80 1.390(5) . ?
C83 H83 0.9300 . ?
C83 C81 1.381(5) . ?
C81 C80 1.378(5) . ?
C81 C82 1.511(5) . ?
F8 C55 1.274(5) . ?
C25 C26 1.389(5) . ?
C25 C30 1.399(5) . ?
F5 C63 1.282(5) . ?
C26 H26 0.9300 . ?
C26 C27 1.389(5) . ?
C7 C8 1.393(5) . ?
C7 C12 1.405(5) . ?
C13 C18 1.389(5) . ?
C13 C14 1.387(5) . ?
C69 H69 0.9300 . ?
C69 C68 1.399(5) . ?
C69 C70 1.393(5) . ?
F7 C55 1.272(6) . ?
C65 C67 1.386(5) . ?
C65 C64 1.389(5) . ?
C65 C66 1.464(5) . ?
C68 C75 1.402(5) . ?
C68 B2 1.637(5) . ?
C24 C19 1.394(5) . ?
C24 C23 1.392(5) . ?
C9 H9 0.9300 . ?
C9 C8 1.380(5) . ?
C9 C10 1.382(6) . ?
C67 H67 0.9300 . ?
C56 H56 0.9300 . ?
C56 C57 1.377(6) . ?
C56 C54 1.378(6) . ?
C75 H75 0.9300 . ?
C64 H64 0.9300 . ?
C64 C62 1.382(6) . ?
F1 C66 1.299(7) . ?
C70 C71 1.496(5) . ?
C70 C72 1.394(5) . ?
C61 H61 0.9300 . ?
C61 C62 1.389(5) . ?
C17 H17 0.9300 . ?
C17 C18 1.382(5) . ?
C17 C16 1.381(6) . ?
C8 H8 0.9300 . ?
C57 C58 1.496(5) . ?
C57 C59 1.396(5) . ?
C27 H27 0.9300 . ?
C27 C28 1.372(6) . ?
C46 H46 0.9800 . ?
C46 C12 1.517(5) . ?
C46 C48 1.526(6) . ?
C46 C47 1.530(6) . ?
C54 C55 1.509(6) . ?
C80 H80 0.9300 . ?
C20 H20 0.9300 . ?
C20 C19 1.384(5) . ?
C20 C21 1.377(6) . ?
C35 H35 0.9300 . ?
C35 C34 1.376(6) . ?
C35 C36 1.396(5) . ?
C31 C36 1.396(5) . ?
C31 C32 1.403(5) . ?
C37 C36 1.488(5) . ?
C37 C38 1.511(5) . ?
C37 C39 1.392(5) . ?
C14 H14 0.9300 . ?
C14 C15 1.393(6) . ?
C10 H10 0.9300 . ?
C10 C11 1.375(6) . ?
C22 H22 0.9300 . ?
C22 C23 1.401(6) . ?
C22 C21 1.378(6) . ?
C59 H59 0.9300 . ?
F9 C55 1.329(6) . ?
C6 C5 1.408(5) . ?
C6 C1 1.406(5) . ?
C6 Rh1A 2.561(10) . ?
C34 H34 0.9300 . ?
C34 C33 1.384(6) . ?
F2 C66 1.293(7) . ?
C23 H23 0.9300 . ?
C62 C63 1.507(5) . ?
C12 C11 1.405(5) . ?
C16 H16 0.9300 . ?
C16 C15 1.369(6) . ?
C48 H48A 0.9600 . ?
C48 H48B 0.9600 . ?
C48 H48C 0.9600 . ?
C30 C49 1.521(6) . ?
C30 C29 1.405(5) . ?
C5 C43 1.527(6) . ?
C5 C4 1.399(6) . ?
C1 H1 0.9300 . ?
C1 C2 1.382(6) . ?
C43 H43 0.9800 . ?
C43 C44 1.528(7) . ?
C43 C45 1.522(7) . ?
C66 F3 1.400(7) . ?
C66 F2A 1.390(10) . ?
C66 F1A 1.215(10) . ?
C66 F3A 1.299(9) . ?
C40 H40A 0.9600 . ?
C40 H40B 0.9600 . ?
C40 H40C 0.9600 . ?
C38 H38A 0.9600 . ?
C38 H38B 0.9600 . ?
C38 H38C 0.9600 . ?
C15 H15 0.9300 . ?
C72 H72 0.9300 . ?
C11 H11 0.9300 . ?
C32 H32 0.9300 . ?
C32 C33 1.384(6) . ?
C21 H21 0.9300 . ?
C39 B1 1.555(6) . ?
C39 Rh1A 2.575(9) . ?
C39 H39 1.02(4) . ?
C47 H47A 0.9600 . ?
C47 H47B 0.9600 . ?
C47 H47C 0.9600 . ?
C49 H49 0.9800 . ?
C49 C51 1.533(7) . ?
C49 C50 1.544(6) . ?
C42 H42A 0.9600 . ?
C42 H42B 0.9600 . ?
C42 H42C 0.9600 . ?
C33 H33 0.9300 . ?
C51 H51A 0.9600 . ?
C51 H51B 0.9600 . ?
C51 H51C 0.9600 . ?
C28 H28 0.9300 . ?
C28 C29 1.372(7) . ?
C29 H29 0.9300 . ?
C2 H2 0.9300 . ?
C2 C3 1.384(7) . ?
C3 H3 0.9300 . ?
C3 C4 1.383(7) . ?
C44 H44A 0.9600 . ?
C44 H44B 0.9600 . ?
C44 H44C 0.9600 . ?
C41 H41A 0.9600 . ?
C41 H41B 0.9600 . ?
C41 H41C 0.9600 . ?
C4 H4 0.9300 . ?
C50 H50A 0.9600 . ?
C50 H50B 0.9600 . ?
C50 H50C 0.9600 . ?
C45 H45A 0.9600 . ?
C45 H45B 0.9600 . ?
C45 H45C 0.9600 . ?
B1 H1A 1.11(4) . ?
B1 H1B 1.41(4) . ?
B1 Rh1A 2.425(9) . ?
Rh1A H1B 1.64(4) . ?

loop_
_geom_torsion_atom_site_label_1
_geom_torsion_atom_site_label_2
_geom_torsion_atom_site_label_3
_geom_torsion_atom_site_label_4
_geom_torsion
_geom_torsion_site_symmetry_1
_geom_torsion_site_symmetry_2
_geom_torsion_site_symmetry_3
_geom_torsion_site_symmetry_4
_geom_torsion_publ_flag
Rh1 P2 C25 C26 147.3(2) . . . . ?
Rh1 P2 C25 C30 -42.7(4) . . . . ?
Rh1 P2 C24 C19 -54.0(3) . . . . ?
Rh1 P2 C24 C23 125.4(3) . . . . ?
Rh1 P2 C31 C36 -18.8(3) . . . . ?
Rh1 P2 C31 C32 160.0(4) . . . . ?
Rh1 P1 C7 C8 173.4(2) . . . . ?
Rh1 P1 C7 C12 -7.2(3) . . . . ?
Rh1 P1 C13 C18 -64.8(3) . . . . ?
Rh1 P1 C13 C14 116.1(3) . . . . ?
Rh1 P1 C6 C5 112.6(4) . . . . ?
Rh1 P1 C6 C1 -63.7(3) . . . . ?
Rh1 C37 C36 C35 -162.9(3) . . . . ?
Rh1 C37 C36 C31 14.1(5) . . . . ?
Rh1 C37 C39 B1 -65.9(3) . . . . ?
Rh1 C39 B1 N1 118.7(3) . . . . ?
P2 C25 C26 C27 169.1(3) . . . . ?
P2 C25 C30 C49 10.0(6) . . . . ?
P2 C25 C30 C29 -168.2(3) . . . . ?
P2 C24 C19 O1 5.5(4) . . . . ?
P2 C24 C19 C20 179.7(3) . . . . ?
P2 C24 C23 C22 179.7(3) . . . . ?
P2 C31 C36 C35 -179.1(3) . . . . ?
P2 C31 C36 C37 3.8(5) . . . . ?
P2 C31 C32 C33 -179.5(4) . . . . ?
P1 C7 C8 C9 176.3(3) . . . . ?
P1 C7 C12 C46 4.6(5) . . . . ?
P1 C7 C12 C11 -175.7(3) . . . . ?
P1 C13 C18 O1 -4.0(4) . . . . ?
P1 C13 C18 C17 -179.6(3) . . . . ?
P1 C13 C14 C15 -179.8(3) . . . . ?
P1 C6 C5 C43 0.6(7) . . . . ?
P1 C6 C5 C4 -178.1(3) . . . . ?
P1 C6 C1 C2 179.7(4) . . . . ?
C77 C76 C83 C81 -1.0(5) . . . . ?
C77 C76 B2 C52 49.2(4) . . . . ?
C77 C76 B2 C60 163.3(3) . . . . ?
C77 C76 B2 C68 -76.2(4) . . . . ?
C77 C78 C79 F13 -37.9(5) . . . . ?
C77 C78 C79 F14 -159.8(4) . . . . ?
C77 C78 C79 F15 78.3(5) . . . . ?
C77 C78 C80 C81 -0.6(5) . . . . ?
C53 C52 B2 C76 29.6(4) . . . . ?
C53 C52 B2 C60 -90.9(4) . . . . ?
C53 C52 B2 C68 147.5(3) . . . . ?
C53 C52 C59 C57 0.8(5) . . . . ?
C53 C54 C55 F8 122.0(5) . . . . ?
C53 C54 C55 F7 -6.4(7) . . . . ?
C53 C54 C55 F9 -123.6(5) . . . . ?
C52 C53 C54 C56 0.4(6) . . . . ?
C52 C53 C54 C55 -177.8(4) . . . . ?
C76 C77 C78 C79 -175.2(3) . . . . ?
C76 C77 C78 C80 0.3(5) . . . . ?
C76 C83 C81 C80 0.8(6) . . . . ?
C76 C83 C81 C82 178.0(4) . . . . ?
C60 C61 C62 C64 -0.8(5) . . . . ?
C60 C61 C62 C63 179.3(3) . . . . ?
C78 C77 C76 C83 0.5(5) . . . . ?
C78 C77 C76 B2 172.4(3) . . . . ?
C83 C76 B2 C52 -139.6(3) . . . . ?
C83 C76 B2 C60 -25.5(4) . . . . ?
C83 C76 B2 C68 95.0(4) . . . . ?
C83 C81 C80 C78 0.1(6) . . . . ?
C83 C81 C82 F17 47.1(5) . . . . ?
C83 C81 C82 F18 -69.4(5) . . . . ?
C83 C81 C82 F16 167.2(4) . . . . ?
C25 P2 C24 C19 88.2(3) . . . . ?
C25 P2 C24 C23 -92.4(3) . . . . ?
C25 P2 C31 C36 -151.2(3) . . . . ?
C25 P2 C31 C32 27.6(4) . . . . ?
C25 C26 C27 C28 -1.0(6) . . . . ?
C25 C30 C49 C51 140.5(4) . . . . ?
C25 C30 C49 C50 -95.6(5) . . . . ?
C25 C30 C29 C28 -0.3(7) . . . . ?
C26 C25 C30 C49 179.9(4) . . . . ?
C26 C25 C30 C29 1.7(6) . . . . ?
C26 C27 C28 C29 2.4(7) . . . . ?
C7 P1 C13 C18 66.9(3) . . . . ?
C7 P1 C13 C14 -112.2(3) . . . . ?
C7 P1 C6 C5 -20.7(4) . . . . ?
C7 P1 C6 C1 163.0(3) . . . . ?
C7 P1 C6 Rh1A -137.0(3) . . . . ?
C7 P1 Rh1A P2 -102.3(3) . . . . ?
C7 P1 Rh1A C6 110.7(3) . . . . ?
C7 P1 Rh1A C39 -29.1(14) . . . . ?
C7 P1 Rh1A B1 30.2(8) . . . . ?
C7 C12 C11 C10 -1.5(6) . . . . ?
C13 P1 C7 C8 45.6(3) . . . . ?
C13 P1 C7 C12 -135.0(3) . . . . ?
C13 P1 C6 C5 -123.3(4) . . . . ?
C13 P1 C6 C1 60.3(3) . . . . ?
C13 P1 C6 Rh1A 120.4(3) . . . . ?
C13 P1 Rh1A P2 43.3(3) . . . . ?
C13 P1 Rh1A C6 -103.7(2) . . . . ?
C13 P1 Rh1A C39 116.5(11) . . . . ?
C13 P1 Rh1A B1 175.8(5) . . . . ?
C13 C14 C15 C16 -1.3(6) . . . . ?
C69 C68 C75 C73 -0.7(6) . . . . ?
C69 C68 B2 C52 -24.6(5) . . . . ?
C69 C68 B2 C76 98.8(4) . . . . ?
C69 C68 B2 C60 -140.4(3) . . . . ?
C69 C70 C71 F19 -21.7(6) . . . . ?
C69 C70 C71 F21 -141.6(4) . . . . ?
C69 C70 C71 F20 99.2(4) . . . . ?
C69 C70 C72 C73 0.2(6) . . . . ?
C65 C64 C62 C61 1.0(5) . . . . ?
C65 C64 C62 C63 -179.1(4) . . . . ?
C68 C69 C70 C71 -179.9(4) . . . . ?
C68 C69 C70 C72 -0.5(6) . . . . ?
C24 P2 C25 C26 10.1(3) . . . . ?
C24 P2 C25 C30 -179.9(3) . . . . ?
C24 P2 C31 C36 103.5(3) . . . . ?
C24 P2 C31 C32 -77.8(4) . . . . ?
C9 C10 C11 C12 -1.3(6) . . . . ?
C67 C60 C61 C62 0.4(5) . . . . ?
C67 C60 B2 C52 -97.5(4) . . . . ?
C67 C60 B2 C76 141.7(3) . . . . ?
C67 C60 B2 C68 26.8(4) . . . . ?
C67 C65 C64 C62 -0.9(5) . . . . ?
C67 C65 C66 F1 20.1(8) . . . . ?
C67 C65 C66 F2 151.9(8) . . . . ?
C67 C65 C66 F3 -92.5(6) . . . . ?
C67 C65 C66 F2A 84.3(9) . . . . ?
C67 C65 C66 F1A -35.9(16) . . . . ?
C67 C65 C66 F3A -170.6(8) . . . . ?
C56 C57 C58 F12 -143.8(4) . . . . ?
C56 C57 C58 F10 -24.3(5) . . . . ?
C56 C57 C58 F11 98.1(5) . . . . ?
C56 C57 C59 C52 0.3(5) . . . . ?
C56 C54 C55 F8 -56.3(6) . . . . ?
C56 C54 C55 F7 175.3(5) . . . . ?
C56 C54 C55 F9 58.1(6) . . . . ?
C75 C73 C74 F23 168.9(4) . . . . ?
C75 C73 C74 F22 44.9(6) . . . . ?
C75 C73 C74 F24 -72.1(6) . . . . ?
C75 C73 C72 C70 -0.2(6) . . . . ?
C75 C68 B2 C52 163.7(3) . . . . ?
C75 C68 B2 C76 -72.9(4) . . . . ?
C75 C68 B2 C60 47.9(4) . . . . ?
C64 C65 C67 C60 0.6(6) . . . . ?
C64 C65 C66 F1 -161.2(6) . . . . ?
C64 C65 C66 F2 -29.3(10) . . . . ?
C64 C65 C66 F3 86.3(6) . . . . ?
C64 C65 C66 F2A -97.0(9) . . . . ?
C64 C65 C66 F1A 142.9(15) . . . . ?
C64 C65 C66 F3A 8.2(9) . . . . ?
C64 C62 C63 F4 -82.7(5) . . . . ?
C64 C62 C63 F6 32.1(5) . . . . ?
C64 C62 C63 F5 153.5(5) . . . . ?
C79 C78 C80 C81 174.8(4) . . . . ?
C70 C69 C68 C75 0.7(5) . . . . ?
C70 C69 C68 B2 -171.2(4) . . . . ?
C61 C60 C67 C65 -0.4(5) . . . . ?
C61 C60 B2 C52 73.4(4) . . . . ?
C61 C60 B2 C76 -47.4(4) . . . . ?
C61 C60 B2 C68 -162.4(3) . . . . ?
C61 C62 C63 F4 97.2(5) . . . . ?
C61 C62 C63 F6 -148.0(4) . . . . ?
C61 C62 C63 F5 -26.6(6) . . . . ?
B2 C52 C59 C57 -167.9(3) . . . . ?
B2 C76 C83 C81 -172.6(3) . . . . ?
B2 C60 C67 C65 170.9(3) . . . . ?
B2 C60 C61 C62 -171.0(3) . . . . ?
B2 C68 C75 C73 171.8(4) . . . . ?
C17 C16 C15 C14 0.7(6) . . . . ?
C18 O1 C19 C24 -81.1(4) . . . . ?
C18 O1 C19 C20 104.6(4) . . . . ?
C18 C13 C14 C15 1.2(5) . . . . ?
C18 C17 C16 C15 0.1(6) . . . . ?
C8 C7 C12 C46 -176.0(3) . . . . ?
C8 C7 C12 C11 3.7(5) . . . . ?
C8 C9 C10 C11 1.9(6) . . . . ?
C57 C56 C54 C53 0.7(6) . . . . ?
C57 C56 C54 C55 179.0(4) . . . . ?
C58 C57 C59 C52 175.7(3) . . . . ?
C27 C28 C29 C30 -1.7(8) . . . . ?
C46 C12 C11 C10 178.2(4) . . . . ?
C74 C73 C75 C68 -179.7(4) . . . . ?
C74 C73 C72 C70 180.0(4) . . . . ?
C54 C53 C52 B2 167.5(3) . . . . ?
C54 C53 C52 C59 -1.1(5) . . . . ?
C54 C56 C57 C58 -176.4(3) . . . . ?
C54 C56 C57 C59 -1.0(5) . . . . ?
C80 C78 C79 F13 146.6(4) . . . . ?
C80 C78 C79 F14 24.7(5) . . . . ?
C80 C78 C79 F15 -97.1(5) . . . . ?
C80 C81 C82 F17 -135.7(4) . . . . ?
C80 C81 C82 F18 107.9(5) . . . . ?
C80 C81 C82 F16 -15.5(6) . . . . ?
C35 C34 C33 C32 -1.3(8) . . . . ?
C31 P2 C25 C26 -94.5(3) . . . . ?
C31 P2 C25 C30 75.6(4) . . . . ?
C31 P2 C24 C19 -168.4(3) . . . . ?
C31 P2 C24 C23 11.0(3) . . . . ?
C31 C32 C33 C34 0.4(8) . . . . ?
C37 C39 B1 N1 -176.6(3) . . . . ?
C37 C39 B1 Rh1A 82.0(4) . . . . ?
C19 O1 C18 C13 141.2(3) . . . . ?
C19 O1 C18 C17 -43.2(4) . . . . ?
C19 C24 C23 C22 -0.9(5) . . . . ?
C19 C20 C21 C22 -1.2(6) . . . . ?
C14 C13 C18 O1 175.2(3) . . . . ?
C14 C13 C18 C17 -0.4(5) . . . . ?
C10 C9 C8 C7 0.3(6) . . . . ?
C59 C52 B2 C76 -162.3(3) . . . . ?
C59 C52 B2 C60 77.1(4) . . . . ?
C59 C52 B2 C68 -44.4(5) . . . . ?
C59 C57 C58 F12 40.7(5) . . . . ?
C59 C57 C58 F10 160.2(4) . . . . ?
C59 C57 C58 F11 -77.4(5) . . . . ?
C82 C81 C80 C78 -177.1(4) . . . . ?
C6 P1 C7 C8 -60.9(3) . . . . ?
C6 P1 C7 C12 118.6(3) . . . . ?
C6 P1 C13 C18 176.0(3) . . . . ?
C6 P1 C13 C14 -3.1(4) . . . . ?
C6 P1 Rh1A P2 147.0(2) . . . . ?
C6 P1 Rh1A C39 -139.8(12) . . . . ?
C6 P1 Rh1A B1 -80.5(6) . . . . ?
C6 C5 C43 C44 -114.1(5) . . . . ?
C6 C5 C43 C45 120.8(5) . . . . ?
C6 C5 C4 C3 0.5(7) . . . . ?
C6 C1 C2 C3 -1.9(7) . . . . ?
C34 C35 C36 C31 -2.9(7) . . . . ?
C34 C35 C36 C37 174.1(4) . . . . ?
C23 C24 C19 O1 -173.9(3) . . . . ?
C23 C24 C19 C20 0.3(5) . . . . ?
C23 C22 C21 C20 0.6(6) . . . . ?
C12 C7 C8 C9 -3.2(5) . . . . ?
C71 C70 C72 C73 179.6(4) . . . . ?
C36 C35 C34 C33 2.6(8) . . . . ?
C36 C31 C32 C33 -0.8(7) . . . . ?
C36 C37 C39 Rh1 -108.2(3) . . . . ?
C36 C37 C39 B1 -174.1(3) . . . . ?
C36 C37 C39 Rh1A -107.9(3) . . . . ?
C16 C17 C18 O1 -175.5(3) . . . . ?
C16 C17 C18 C13 -0.2(5) . . . . ?
C48 C46 C12 C7 121.7(4) . . . . ?
C48 C46 C12 C11 -57.9(5) . . . . ?
C30 C25 C26 C27 -1.1(6) . . . . ?
C5 C6 C1 C2 2.9(6) . . . . ?
C1 C6 C5 C43 176.6(4) . . . . ?
C1 C6 C5 C4 -2.1(6) . . . . ?
C1 C2 C3 C4 0.2(8) . . . . ?
C43 C5 C4 C3 -178.4(5) . . . . ?
C66 C65 C67 C60 179.4(4) . . . . ?
C66 C65 C64 C62 -179.7(4) . . . . ?
C40 N1 B1 C39 79.9(4) . . . . ?
C40 N1 B1 Rh1A 162.5(4) . . . . ?
C38 C37 C36 C35 73.3(5) . . . . ?
C38 C37 C36 C31 -109.7(4) . . . . ?
C38 C37 C39 Rh1 93.8(3) . . . . ?
C38 C37 C39 B1 27.9(6) . . . . ?
C38 C37 C39 Rh1A 94.1(4) . . . . ?
C72 C73 C75 C68 0.5(6) . . . . ?
C72 C73 C74 F23 -11.3(7) . . . . ?
C72 C73 C74 F22 -135.3(5) . . . . ?
C72 C73 C74 F24 107.7(5) . . . . ?
C72 C70 C71 F19 158.9(4) . . . . ?
C72 C70 C71 F21 39.0(5) . . . . ?
C72 C70 C71 F20 -80.2(5) . . . . ?
C32 C31 C36 C35 2.0(6) . . . . ?
C32 C31 C36 C37 -175.0(4) . . . . ?
C21 C20 C19 O1 175.0(3) . . . . ?
C21 C20 C19 C24 0.7(5) . . . . ?
C21 C22 C23 C24 0.5(6) . . . . ?
C39 C37 C36 C35 -86.9(5) . . . . ?
C39 C37 C36 C31 90.1(4) . . . . ?
C47 C46 C12 C7 -113.6(4) . . . . ?
C47 C46 C12 C11 66.7(5) . . . . ?
C49 C30 C29 C28 -178.6(5) . . . . ?
C42 N1 B1 C39 -162.8(4) . . . . ?
C42 N1 B1 Rh1A -80.2(4) . . . . ?
C29 C30 C49 C51 -41.4(6) . . . . ?
C29 C30 C49 C50 82.6(5) . . . . ?
C2 C3 C4 C5 0.5(8) . . . . ?
C41 N1 B1 C39 -40.9(5) . . . . ?
C41 N1 B1 Rh1A 41.7(5) . . . . ?
C4 C5 C43 C44 64.6(6) . . . . ?
C4 C5 C43 C45 -60.5(5) . . . . ?
Rh1A P2 C25 C26 143.6(3) . . . . ?
Rh1A P2 C25 C30 -46.3(4) . . . . ?
Rh1A P2 C24 C19 -36.9(4) . . . . ?
Rh1A P2 C24 C23 142.5(3) . . . . ?
Rh1A P2 C31 C36 -32.9(4) . . . . ?
Rh1A P2 C31 C32 145.8(4) . . . . ?
Rh1A P1 C7 C8 -164.0(4) . . . . ?
Rh1A P1 C7 C12 15.5(5) . . . . ?
Rh1A P1 C13 C18 -89.5(4) . . . . ?
Rh1A P1 C13 C14 91.4(4) . . . . ?
Rh1A P1 C6 C5 116.3(5) . . . . ?
Rh1A P1 C6 C1 -60.0(4) . . . . ?
Rh1A C6 C5 C43 65.5(6) . . . . ?
Rh1A C6 C5 C4 -113.2(5) . . . . ?
Rh1A C6 C1 C2 140.2(5) . . . . ?
Rh1A C39 B1 N1 101.4(4) . . . . ?

loop_
_publcif_info_exptl_table_extra_item
sin_theta_over_lambda_max

loop_
_publcif_info_exptl_table_header_item
?
